data_7720082
loop_
_publ_author_name
'Yan, Jiayu'
'Sun, Jian'
'Zhou, Shuangliu'

_publ_section_title
;
 Half-sandwich &#x3b7;<sup>5</sup>-pyrrolyl rhodium(I) complexes with
 alkene coordination: synthesis and reactivity exploration.
;
_journal_issue 9
_journal_name_full 'Dalton transactions (Cambridge, England : 2003)'
_journal_page_first 3682
_journal_page_last 3686
_journal_paper_doi 10.1039/d6dt00024j
_journal_volume 55
_journal_year 2026
_chemical_formula_moiety 'C14 H20 N Rh'
_chemical_formula_sum 'C14 H20 N Rh'
_chemical_formula_weight 305.22
_space_group_crystal_system monoclinic
_space_group_IT_number 14
_space_group_name_Hall '-P 2ybc'
_space_group_name_H-M_alt 'P 1 21/c 1'
_atom_sites_solution_hydrogens geom
_atom_sites_solution_primary dual
_audit_creation_date 2026-01-24
_audit_creation_method
;
Olex2 1.3
(compiled Nov 21 2019 18:26:39 for OlexSys, GUI svn.r6003)
;
_audit_update_record
;
2026-02-05 deposited with the CCDC.	2026-02-06 downloaded from the CCDC.
;
_cell_angle_alpha 90
_cell_angle_beta 105.818(2)
_cell_angle_gamma 90
_cell_formula_units_Z 4
_cell_length_a 8.3231(4)
_cell_length_b 15.0509(7)
_cell_length_c 10.6915(5)
_cell_measurement_reflns_used 9995
_cell_measurement_temperature 293
_cell_measurement_theta_max 27.27
_cell_measurement_theta_min 2.54
_cell_volume 1288.61(11)
_computing_cell_refinement 'SAINT v8.37A (Bruker, 2015)'
_computing_data_reduction 'SAINT v8.37A (Bruker, 2015)'
_computing_molecular_graphics 'Olex2 1.3 (Dolomanov et al., 2009)'
_computing_publication_material 'Olex2 1.3 (Dolomanov et al., 2009)'
_computing_structure_refinement 'SHELXL 2018/3 (Sheldrick, 2015)'
_computing_structure_solution 'SHELXT 2018/2 (Sheldrick, 2018)'
_diffrn_ambient_temperature 293
_diffrn_measured_fraction_theta_full 0.999
_diffrn_measured_fraction_theta_max 0.995
_diffrn_measurement_device_type 'Bruker APEX-II CCD'
_diffrn_measurement_method '\f and \w scans'
_diffrn_radiation_type MoK\a
_diffrn_radiation_wavelength 0.71073
_diffrn_reflns_av_R_equivalents 0.0843
_diffrn_reflns_av_unetI/netI 0.0433
_diffrn_reflns_Laue_measured_fraction_full 0.999
_diffrn_reflns_Laue_measured_fraction_max 0.995
_diffrn_reflns_limit_h_max 10
_diffrn_reflns_limit_h_min -10
_diffrn_reflns_limit_k_max 19
_diffrn_reflns_limit_k_min -19
_diffrn_reflns_limit_l_max 8
_diffrn_reflns_limit_l_min -13
_diffrn_reflns_number 30474
_diffrn_reflns_point_group_measured_fraction_full 0.999
_diffrn_reflns_point_group_measured_fraction_max 0.995
_diffrn_reflns_theta_full 25.242
_diffrn_reflns_theta_max 27.651
_diffrn_reflns_theta_min 2.543
_diffrn_source_current 30.0
_diffrn_source_power 1.5
_diffrn_source_voltage 50.0
_diffrn_standards_number 0
_exptl_absorpt_coefficient_mu 1.298
_exptl_absorpt_correction_T_max 0.7456
_exptl_absorpt_correction_T_min 0.3115
_exptl_absorpt_correction_type multi-scan
_exptl_absorpt_process_details
;
SADABS-2014/5 (Bruker,2014/5) was used for absorption correction.
wR2(int) was 0.1240 before and 0.1011 after correction.
The Ratio of minimum to maximum transmission is 0.4178.
The \l/2 correction factor is Not present.
;
_exptl_crystal_colour 'clear yellowish green'
_exptl_crystal_colour_lustre clear
_exptl_crystal_colour_modifier yellowish
_exptl_crystal_colour_primary green
_exptl_crystal_density_diffrn 1.573
_exptl_crystal_description block
_exptl_crystal_F_000 624
_exptl_crystal_recrystallization_method 'from the hexane solution in the fridge'
_exptl_crystal_size_max 0.66
_exptl_crystal_size_mid 0.51
_exptl_crystal_size_min 0.49
_refine_diff_density_max 1.498
_refine_diff_density_min -0.787
_refine_diff_density_rms 0.113
_refine_ls_extinction_method none
_refine_ls_goodness_of_fit_ref 1.104
_refine_ls_hydrogen_treatment constr
_refine_ls_matrix_type full
_refine_ls_number_parameters 147
_refine_ls_number_reflns 2977
_refine_ls_number_restraints 12
_refine_ls_restrained_S_all 1.120
_refine_ls_R_factor_all 0.0733
_refine_ls_R_factor_gt 0.0539
_refine_ls_shift/su_max 0.001
_refine_ls_shift/su_mean 0.000
_refine_ls_structure_factor_coef Fsqd
_refine_ls_weighting_details 'w=1/[\s^2^(Fo^2^)+(0.0372P)^2^+5.3054P] where P=(Fo^2^+2Fc^2^)/3'
_refine_ls_weighting_scheme calc
_refine_ls_wR_factor_gt 0.1168
_refine_ls_wR_factor_ref 0.1252
_reflns_Friedel_coverage 0.000
_reflns_number_gt 2346
_reflns_number_total 2977
_reflns_threshold_expression 'I > 2\s(I)'
_cod_data_source_file d6dt00024j2.cif
_cod_data_source_block 1-mono
_cod_depositor_comments 'Adding full bibliography for 7720079--7720086.cif.'
_cod_database_code 7720082
_shelx_shelxl_version_number 2018/3
_shelx_space_group_comment
;
The symmetry employed for this shelxl refinement is uniquely defined
by the following loop, which should always be used as a source of
symmetry information in preference to the above space-group names.
They are only intended as comments.
;
_shelx_estimated_absorpt_t_max 0.569
_shelx_estimated_absorpt_t_min 0.481
_olex2_refinement_description
;
1. Fixed Uiso
 At 1.2 times of:
  All C(H) groups, All C(H,H) groups
 At 1.5 times of:
  All C(H,H,H) groups
2. Uiso/Uaniso restraints and constraints
Uanis(C13) \\sim Ueq, Uanis(C14) \\sim Ueq: with sigma of 0.003 and sigma for
terminal atoms of 0.006
3.a Ternary CH refined with riding coordinates:
 C11(H11), C8(H8), C3(H3), C2(H2), C7(H7), C12(H12)
3.b Secondary CH2 refined with riding coordinates:
 C9(H9A,H9B), C10(H10A,H10B), C14(H14A,H14B), C13(H13A,H13B)
3.c Idealised Me refined as rotating group:
 C5(H5B,H5C,H5A), C6(H6A,H6B,H6C)
;
_olex2_submission_original_sample_id mo_20260124e_0m
_olex2_submission_special_instructions 'No special instructions were received'

loop_
_space_group_symop_operation_xyz
'x, y, z'
'-x, y+1/2, -z+1/2'
'-x, -y, -z'
'x, -y-1/2, z-1/2'

loop_
_atom_site_label
_atom_site_type_symbol
_atom_site_fract_x
_atom_site_fract_y
_atom_site_fract_z
_atom_site_U_iso_or_equiv
_atom_site_adp_type
_atom_site_occupancy
_atom_site_site_symmetry_order
_atom_site_calc_flag
_atom_site_refinement_flags_posn
_atom_site_refinement_flags_adp
_atom_site_refinement_flags_occupancy
_atom_site_disorder_assembly
_atom_site_disorder_group
Rh1 Rh 0.59451(5) 0.64927(3) 0.30932(4) 0.03691(15) Uani 1 1 d . . . . .
N1 N 0.8060(6) 0.6839(3) 0.2121(5) 0.0447(11) Uani 1 1 d . . . . .
C4 C 0.8325(6) 0.7274(4) 0.3276(6) 0.0470(14) Uani 1 1 d . . . . .
C11 C 0.4531(8) 0.6825(5) 0.4399(7) 0.0529(16) Uani 1 1 d . . . . .
H11 H 0.521535 0.700056 0.526279 0.063 Uiso 1 1 calc R U . . .
C8 C 0.4079(8) 0.5498(5) 0.2570(8) 0.067(2) Uani 1 1 d . . . . .
H8 H 0.446802 0.493761 0.228753 0.080 Uiso 1 1 calc R U . . .
C1 C 0.8076(7) 0.5944(4) 0.2430(7) 0.0510(15) Uani 1 1 d . . . . .
C3 C 0.8581(7) 0.6671(5) 0.4331(7) 0.0599(19) Uani 1 1 d . . . . .
H3 H 0.893389 0.681855 0.525832 0.072 Uiso 1 1 calc R U . . .
C9 C 0.3074(9) 0.5388(5) 0.3512(8) 0.0653(19) Uani 1 1 d . . . . .
H9A H 0.342758 0.484953 0.400920 0.078 Uiso 1 1 calc R U . . .
H9B H 0.191057 0.531427 0.303395 0.078 Uiso 1 1 calc R U . . .
C2 C 0.8479(7) 0.5823(5) 0.3784(8) 0.061(2) Uani 1 1 d . . . . .
H2 H 0.872530 0.525863 0.425314 0.074 Uiso 1 1 calc R U . . .
C10 C 0.3214(10) 0.6150(5) 0.4432(8) 0.072(2) Uani 1 1 d . . . . .
H10A H 0.344472 0.591512 0.530852 0.086 Uiso 1 1 calc R U . . .
H10B H 0.214281 0.644924 0.424229 0.086 Uiso 1 1 calc R U . . .
C14 C 0.2378(11) 0.6930(6) 0.1573(9) 0.084(2) Uani 1 1 d . U . . .
H14A H 0.201882 0.716983 0.069887 0.101 Uiso 1 1 calc R U . . .
H14B H 0.141962 0.664069 0.174722 0.101 Uiso 1 1 calc R U . . .
C5 C 0.7892(11) 0.5250(5) 0.1382(9) 0.086(3) Uani 1 1 d . . . . .
H5B H 0.700050 0.541562 0.063927 0.129 Uiso 1 1 calc R U . . .
H5C H 0.764254 0.468569 0.170442 0.129 Uiso 1 1 calc R U . . .
H5A H 0.891451 0.520631 0.113457 0.129 Uiso 1 1 calc R U . . .
C7 C 0.3780(9) 0.6187(7) 0.1609(7) 0.075(2) Uani 1 1 d . . . . .
H7 H 0.395247 0.602534 0.076764 0.090 Uiso 1 1 calc R U . . .
C6 C 0.8422(11) 0.8268(5) 0.3334(10) 0.088(3) Uani 1 1 d . . . . .
H6A H 0.951840 0.845489 0.331784 0.132 Uiso 1 1 calc R U . . .
H6B H 0.820056 0.847072 0.412225 0.132 Uiso 1 1 calc R U . . .
H6C H 0.760888 0.851377 0.260030 0.132 Uiso 1 1 calc R U . . .
C12 C 0.4354(10) 0.7479(5) 0.3486(10) 0.077(2) Uani 1 1 d . . . . .
H12 H 0.494898 0.802579 0.383571 0.093 Uiso 1 1 calc R U . . .
C13 C 0.2860(15) 0.7644(8) 0.2451(11) 0.119(4) Uani 1 1 d . U . . .
H13A H 0.195295 0.777669 0.282979 0.142 Uiso 1 1 calc R U . . .
H13B H 0.303797 0.816544 0.197140 0.142 Uiso 1 1 calc R U . . .

loop_
_atom_site_aniso_label
_atom_site_aniso_U_11
_atom_site_aniso_U_22
_atom_site_aniso_U_33
_atom_site_aniso_U_23
_atom_site_aniso_U_13
_atom_site_aniso_U_12
Rh1 0.0219(2) 0.0422(2) 0.0461(3) 0.0035(2) 0.00856(16) -0.00021(19)
N1 0.034(2) 0.048(3) 0.056(3) 0.005(2) 0.019(2) 0.002(2)
C4 0.021(2) 0.053(4) 0.065(4) -0.004(3) 0.010(2) -0.009(2)
C11 0.036(3) 0.066(4) 0.062(4) -0.019(3) 0.022(3) -0.005(3)
C8 0.049(4) 0.063(4) 0.093(5) -0.027(4) 0.027(4) -0.023(3)
C1 0.036(3) 0.046(3) 0.077(4) 0.004(3) 0.025(3) 0.005(3)
C3 0.018(2) 0.100(6) 0.055(4) 0.009(4) -0.002(2) -0.012(3)
C9 0.049(4) 0.058(4) 0.092(5) 0.009(4) 0.024(4) -0.019(3)
C2 0.022(3) 0.070(5) 0.090(5) 0.035(4) 0.013(3) 0.013(3)
C10 0.068(5) 0.072(5) 0.095(6) 0.013(4) 0.053(5) 0.002(4)
C14 0.069(3) 0.086(3) 0.090(3) 0.018(3) 0.012(2) -0.003(3)
C5 0.085(6) 0.060(5) 0.127(8) -0.021(5) 0.053(6) 0.001(4)
C7 0.041(4) 0.127(7) 0.050(4) -0.004(4) 0.003(3) -0.018(4)
C6 0.075(6) 0.061(5) 0.135(8) -0.034(5) 0.042(6) -0.027(4)
C12 0.058(4) 0.057(4) 0.137(8) 0.009(5) 0.061(5) 0.014(4)
C13 0.117(4) 0.123(5) 0.119(4) 0.005(3) 0.038(3) 0.011(3)

loop_
_atom_type_symbol
_atom_type_description
_atom_type_scat_dispersion_real
_atom_type_scat_dispersion_imag
_atom_type_scat_source
C C 0.0033 0.0016 'International Tables Vol C Tables 4.2.6.8 and 6.1.1.4'
H H 0.0000 0.0000 'International Tables Vol C Tables 4.2.6.8 and 6.1.1.4'
N N 0.0061 0.0033 'International Tables Vol C Tables 4.2.6.8 and 6.1.1.4'
Rh Rh -1.1178 0.9187 'International Tables Vol C Tables 4.2.6.8 and 6.1.1.4'

loop_
_geom_angle_atom_site_label_1
_geom_angle_atom_site_label_2
_geom_angle_atom_site_label_3
_geom_angle
_geom_angle_site_symmetry_1
_geom_angle_site_symmetry_3
_geom_angle_publ_flag
C4 Rh1 N1 34.4(2) . . ?
C4 Rh1 C2 59.3(2) . . ?
C11 Rh1 N1 149.7(2) . . ?
C11 Rh1 C4 116.8(2) . . ?
C11 Rh1 C8 80.9(3) . . ?
C11 Rh1 C1 157.9(3) . . ?
C11 Rh1 C3 102.3(3) . . ?
C11 Rh1 C2 121.6(3) . . ?
C8 Rh1 N1 128.9(2) . . ?
C8 Rh1 C4 161.8(3) . . ?
C8 Rh1 C1 104.0(3) . . ?
C8 Rh1 C3 140.1(3) . . ?
C8 Rh1 C2 108.7(3) . . ?
C1 Rh1 N1 35.2(2) . . ?
C1 Rh1 C4 58.0(2) . . ?
C1 Rh1 C3 60.0(3) . . ?
C1 Rh1 C2 36.3(3) . . ?
C3 Rh1 N1 60.1(2) . . ?
C3 Rh1 C4 36.6(2) . . ?
C3 Rh1 C2 36.0(3) . . ?
C2 Rh1 N1 59.8(2) . . ?
C7 Rh1 N1 108.0(2) . . ?
C7 Rh1 C4 136.7(3) . . ?
C7 Rh1 C11 91.9(3) . . ?
C7 Rh1 C8 39.7(3) . . ?
C7 Rh1 C1 105.7(3) . . ?
C7 Rh1 C3 165.7(3) . . ?
C7 Rh1 C2 132.6(3) . . ?
C7 Rh1 C12 81.3(4) . . ?
C12 Rh1 N1 121.5(2) . . ?
C12 Rh1 C4 101.5(3) . . ?
C12 Rh1 C11 37.7(3) . . ?
C12 Rh1 C8 95.5(3) . . ?
C12 Rh1 C1 156.7(3) . . ?
C12 Rh1 C3 111.3(3) . . ?
C12 Rh1 C2 145.7(4) . . ?
C4 N1 Rh1 70.1(3) . . ?
C4 N1 C1 105.2(5) . . ?
C1 N1 Rh1 68.7(3) . . ?
N1 C4 Rh1 75.5(3) . . ?
N1 C4 C3 111.4(6) . . ?
N1 C4 C6 120.8(7) . . ?
C3 C4 Rh1 71.0(3) . . ?
C3 C4 C6 127.7(7) . . ?
C6 C4 Rh1 123.9(5) . . ?
Rh1 C11 H11 113.6 . . ?
C10 C11 Rh1 113.4(5) . . ?
C10 C11 H11 113.6 . . ?
C12 C11 Rh1 70.7(4) . . ?
C12 C11 H11 113.6 . . ?
C12 C11 C10 124.6(7) . . ?
Rh1 C8 H8 114.1 . . ?
C9 C8 Rh1 114.1(5) . . ?
C9 C8 H8 114.1 . . ?
C7 C8 Rh1 69.4(4) . . ?
C7 C8 H8 114.1 . . ?
C7 C8 C9 123.2(7) . . ?
N1 C1 Rh1 76.1(3) . . ?
N1 C1 C2 110.8(6) . . ?
N1 C1 C5 120.2(6) . . ?
C2 C1 Rh1 73.1(3) . . ?
C2 C1 C5 128.5(7) . . ?
C5 C1 Rh1 124.2(5) . . ?
Rh1 C3 H3 126.7 . . ?
C4 C3 Rh1 72.4(3) . . ?
C4 C3 H3 126.7 . . ?
C2 C3 Rh1 72.9(3) . . ?
C2 C3 C4 105.8(6) . . ?
C2 C3 H3 126.7 . . ?
C8 C9 H9A 108.8 . . ?
C8 C9 H9B 108.8 . . ?
C8 C9 C10 113.8(6) . . ?
H9A C9 H9B 107.7 . . ?
C10 C9 H9A 108.8 . . ?
C10 C9 H9B 108.8 . . ?
Rh1 C2 H2 126.7 . . ?
C1 C2 Rh1 70.6(3) . . ?
C1 C2 H2 126.7 . . ?
C3 C2 Rh1 71.1(3) . . ?
C3 C2 C1 106.5(6) . . ?
C3 C2 H2 126.7 . . ?
C11 C10 H10A 108.4 . . ?
C11 C10 H10B 108.4 . . ?
C9 C10 C11 115.5(6) . . ?
C9 C10 H10A 108.4 . . ?
C9 C10 H10B 108.4 . . ?
H10A C10 H10B 107.5 . . ?
H14A C14 H14B 107.4 . . ?
C7 C14 H14A 108.3 . . ?
C7 C14 H14B 108.3 . . ?
C13 C14 H14A 108.3 . . ?
C13 C14 H14B 108.3 . . ?
C13 C14 C7 116.1(8) . . ?
C1 C5 H5B 109.5 . . ?
C1 C5 H5C 109.5 . . ?
C1 C5 H5A 109.5 . . ?
H5B C5 H5C 109.5 . . ?
H5B C5 H5A 109.5 . . ?
H5C C5 H5A 109.5 . . ?
Rh1 C7 H7 115.9 . . ?
C8 C7 Rh1 70.8(4) . . ?
C8 C7 C14 120.2(7) . . ?
C8 C7 H7 115.9 . . ?
C14 C7 Rh1 109.5(6) . . ?
C14 C7 H7 115.9 . . ?
C4 C6 H6A 109.5 . . ?
C4 C6 H6B 109.5 . . ?
C4 C6 H6C 109.5 . . ?
H6A C6 H6B 109.5 . . ?
H6A C6 H6C 109.5 . . ?
H6B C6 H6C 109.5 . . ?
Rh1 C12 H12 112.8 . . ?
C11 C12 Rh1 71.5(4) . . ?
C11 C12 H12 112.8 . . ?
C11 C12 C13 125.1(8) . . ?
C13 C12 Rh1 115.2(7) . . ?
C13 C12 H12 112.8 . . ?
C14 C13 C12 114.1(10) . . ?
C14 C13 H13A 108.7 . . ?
C14 C13 H13B 108.7 . . ?
C12 C13 H13A 108.7 . . ?
C12 C13 H13B 108.7 . . ?
H13A C13 H13B 107.6 . . ?

loop_
_geom_bond_atom_site_label_1
_geom_bond_atom_site_label_2
_geom_bond_distance
_geom_bond_site_symmetry_2
_geom_bond_publ_flag
Rh1 N1 2.334(5) . ?
Rh1 C4 2.266(5) . ?
Rh1 C11 2.117(6) . ?
Rh1 C8 2.120(6) . ?
Rh1 C1 2.240(6) . ?
Rh1 C3 2.248(5) . ?
Rh1 C2 2.271(6) . ?
Rh1 C7 2.102(7) . ?
Rh1 C12 2.107(7) . ?
N1 C4 1.362(8) . ?
N1 C1 1.386(8) . ?
C4 C3 1.418(9) . ?
C4 C6 1.498(9) . ?
C11 H11 0.9800 . ?
C11 C10 1.502(10) . ?
C11 C12 1.366(10) . ?
C8 H8 0.9800 . ?
C8 C9 1.483(10) . ?
C8 C7 1.434(11) . ?
C1 C2 1.405(10) . ?
C1 C5 1.509(10) . ?
C3 H3 0.9800 . ?
C3 C2 1.396(10) . ?
C9 H9A 0.9700 . ?
C9 H9B 0.9700 . ?
C9 C10 1.495(10) . ?
C2 H2 0.9800 . ?
C10 H10A 0.9700 . ?
C10 H10B 0.9700 . ?
C14 H14A 0.9700 . ?
C14 H14B 0.9700 . ?
C14 C7 1.608(12) . ?
C14 C13 1.412(13) . ?
C5 H5B 0.9600 . ?
C5 H5C 0.9600 . ?
C5 H5A 0.9600 . ?
C7 H7 0.9800 . ?
C6 H6A 0.9600 . ?
C6 H6B 0.9600 . ?
C6 H6C 0.9600 . ?
C12 H12 0.9800 . ?
C12 C13 1.443(13) . ?
C13 H13A 0.9700 . ?
C13 H13B 0.9700 . ?

loop_
_geom_torsion_atom_site_label_1
_geom_torsion_atom_site_label_2
_geom_torsion_atom_site_label_3
_geom_torsion_atom_site_label_4
_geom_torsion
_geom_torsion_site_symmetry_1
_geom_torsion_site_symmetry_2
_geom_torsion_site_symmetry_3
_geom_torsion_site_symmetry_4
_geom_torsion_publ_flag
Rh1 N1 C4 C3 62.5(4) . . . . ?
Rh1 N1 C4 C6 -121.1(6) . . . . ?
Rh1 N1 C1 C2 -65.5(4) . . . . ?
Rh1 N1 C1 C5 121.7(6) . . . . ?
Rh1 C4 C3 C2 65.8(4) . . . . ?
Rh1 C11 C10 C9 -2.5(9) . . . . ?
Rh1 C11 C12 C13 108.3(10) . . . . ?
Rh1 C8 C9 C10 16.5(9) . . . . ?
Rh1 C8 C7 C14 -101.9(7) . . . . ?
Rh1 C1 C2 C3 -62.5(4) . . . . ?
Rh1 C3 C2 C1 62.2(4) . . . . ?
Rh1 C12 C13 C14 22.6(13) . . . . ?
N1 C4 C3 Rh1 -65.3(4) . . . . ?
N1 C4 C3 C2 0.5(6) . . . . ?
N1 C1 C2 Rh1 67.4(4) . . . . ?
N1 C1 C2 C3 5.0(7) . . . . ?
C4 N1 C1 Rh1 60.9(4) . . . . ?
C4 N1 C1 C2 -4.6(6) . . . . ?
C4 N1 C1 C5 -177.4(6) . . . . ?
C4 C3 C2 Rh1 -65.4(4) . . . . ?
C4 C3 C2 C1 -3.2(6) . . . . ?
C11 C12 C13 C14 -61.8(13) . . . . ?
C8 C9 C10 C11 -9.1(11) . . . . ?
C1 N1 C4 Rh1 -60.0(4) . . . . ?
C1 N1 C4 C3 2.5(6) . . . . ?
C1 N1 C4 C6 178.8(6) . . . . ?
C9 C8 C7 Rh1 106.0(7) . . . . ?
C9 C8 C7 C14 4.1(11) . . . . ?
C10 C11 C12 Rh1 -105.6(6) . . . . ?
C10 C11 C12 C13 2.6(13) . . . . ?
C5 C1 C2 Rh1 -120.5(7) . . . . ?
C5 C1 C2 C3 177.0(6) . . . . ?
C7 C8 C9 C10 -63.8(10) . . . . ?
C7 C14 C13 C12 -16.6(14) . . . . ?
C6 C4 C3 Rh1 118.7(7) . . . . ?
C6 C4 C3 C2 -175.6(6) . . . . ?
C12 C11 C10 C9 79.5(10) . . . . ?
C13 C14 C7 Rh1 3.3(11) . . . . ?
C13 C14 C7 C8 82.0(11) . . . . ?
